data_2000591
loop_
_publ_author_name
'Kawata, T.'
'Ohba, S.'
'Tokii, T.'
'Muto, Y.'
'Kato, M.'

_publ_section_title
;
 Structures of aqua and pyridine adducts of dimeric copper(II)
 2-chlorobenzoate
;
_journal_issue 9
_journal_name_full 'Acta Crystallographica Section C'
_journal_page_first 1590
_journal_page_last 1594
_journal_paper_doi 10.1107/S010827019200129X
_journal_volume 48
_journal_year 1992
_chemical_formula_moiety '2(C19 H13 Cl2 Cu1 N1 O4),2(C1 Cl4)'
_chemical_formula_sum 'C40 H26 Cl12 Cu2 N2 O8'
_chemical_formula_weight 1215.2
_space_group_crystal_system monoclinic
_space_group_IT_number 14
_space_group_name_Hall '-P 2yab'
_space_group_name_H-M_alt 'P 1 21/a 1'
_cell_angle_alpha 90
_cell_angle_beta 100.030(10)
_cell_angle_gamma 90
_cell_formula_units_Z 4
_cell_length_a 23.365(3)
_cell_length_b 10.6880(10)
_cell_length_c 20.542(2)
_cell_volume 5051.5(10)
_diffrn_radiation_type Mo
_diffrn_radiation_wavelength 0.71073
_exptl_absorpt_coefficient_mu 1.533
_exptl_crystal_density_diffrn 1.60
_exptl_crystal_F_000 2424
_cod_data_source_file as0583.cif
_cod_data_source_block as0583b
_cod_depositor_comments
;
 Marking attached hydrogen atoms.

 Antanas Vaitkus,
 2018-02-09
;
_cod_original_cell_volume 5051.5(9)
_cod_original_sg_symbol_H-M 'P 21/a'
_cod_database_code 2000591

loop_
_space_group_symop_id
_space_group_symop_operation_xyz
1 x,y,z
2 -x+1/2,y+1/2,-z
3 -x,-y,-z
4 x+1/2,-y+1/2,z

loop_
_atom_site_label
_atom_site_fract_x
_atom_site_fract_y
_atom_site_fract_z
_atom_site_U_iso_or_equiv
_atom_site_attached_hydrogens
Cu(1) .24066(4) .22499(9) .27069(5) .0341 0
Cu(2) .26599(4) -.00077(9) .22672(5) .0342 0
Cl(1) .39590(10) .0727(3) .44430(10) .0953 0
Cl(2) .38640(10) .1404(3) .0906(2) .1044 0
Cl(3) .11360(10) .1735(3) .05480(10) .0860 0
Cl(4) .11700(10) .0375(3) .39750(10) .0900 0
O(1) .3242(2) .2330(5) .3090(2) .0461 0
O(2) .2597(2) .2842(5) .1859(2) .0495 0
O(3) .1608(2) .1864(5) .2256(3) .0503 0
O(4) .2274(2) .1229(4) .3478(2) .0424 0
O(5) .3458(2) .0488(5) .2690(3) .0513 0
O(6) .2761(2) .0922(5) .1478(2) .0485 0
O(7) .1814(2) -.0069(5) .1920(2) .0456 0
O(8) .2518(2) -.0630(5) .3120(2) .0490 0
N(1) .2178(3) .4026(6) .3083(3) .0428 0
N(2) .2910(3) -.1752(5) .1881(3) .0369 0
C(1) .3588(3) .1465(7) .3003(3) .0403 0
C(2) .4213(4) .1660(8) .3295(4) .0465 0
C(3) .4433(4) .1302(8) .3950(4) .0562 0
C(4) .5011(4) .1404(9) .4220(5) .0726 1
C(5) .5382(4) .1860(10) .3846(5) .0887 1
C(6) .5182(4) .2210(10) .3187(5) .0807 1
C(7) .4601(3) .2099(9) .2909(4) .0693 1
C(8) .2729(3) .2089(7) .1424(3) .0430 0
C(9) .2843(3) .2690(8) .0798(3) .0405 0
C(10) .3319(4) .2404(8) .0528(4) .0592 0
C(11) .3422(4) .2970(10) -.0061(4) .0791 1
C(12) .3011(5) .3780(10) -.0360(4) .0888 1
C(13) .2550(5) .4103(9) -.0089(4) .0788 1
C(14) .2439(4) .3567(8) .0483(4) .0627 1
C(15) .1477(3) .0844(8) .1958(3) .0444 0
C(16) .0856(3) .0722(8) .1658(4) .0447 0
C(17) .0663(4) .1091(8) .1000(4) .0592 0
C(18) .0079(4) .0992(9) .0701(4) .0700 1
C(19) -.0304(4) .0460(10) .1068(5) .0841 1
C(20) -.0125(4) .0080(10) .1719(5) .0941 1
C(21) .0457(4) .0180(10) .1993(4) .0716 1
C(22) .2354(3) .0093(7) .3537(3) .0349 0
C(23) .2272(3) -.0528(7) .4173(3) .0399 0
C(24) .1755(4) -.0476(7) .4404(4) .0479 0
C(25) .1671(4) -.1135(8) .4972(4) .0630 1
C(26) .2111(4) -.1814(9) .5309(4) .0643 1
C(27) .2635(4) -.1878(9) .5100(4) .0676 1
C(28) .2721(4) -.1278(8) .4520(4) .0532 1
C(29) .2571(4) .4901(8) .3265(5) .0657 1
C(30) .2421(4) .6036(9) .3543(5) .0927 1
C(31) .1868(5) .6216(9) .3620(5) .0934 1
C(32) .1468(4) .5330(10) .3434(6) .1039 1
C(33) .1641(4) .4232(9) .3174(5) .0771 1
C(34) .2615(3) -.2806(8) .1914(4) .0548 1
C(35) .2762(4) -.3917(8) .1652(5) .0821 1
C(36) .3223(4) -.3933(9) .1338(5) .0877 1
C(37) .3537(4) -.2892(9) .1298(5) .0744 1
C(38) .3366(3) -.1804(8) .1584(4) .0511 1
Cl(5) .3970(2) -.2265(5) .3296(2) .1898 0
Cl(6) .4225(2) -.3426(4) .4485(2) .2137 0
Cl(7) .4412(2) -.4739(5) .3417(3) .2332 0
Cl(8) .5105(2) -.2641(5) .3874(3) .2599 0
Cl(9) .5931(2) -.2081(5) .1659(2) .1969 0
Cl(10) .5013(2) -.1278(5) .0704(2) .2120 0
Cl(11) .5022(2) -.0734(5) .2024(2) .2196 0
Cl(12) .5796(3) .0425(6) .1370(3) .3564 0
C(39) .4448(5) -.3290(10) .3730(5) .1102 0
C(40) .5456(6) -.0860(10) .1426(5) .1378 0

loop_
_geom_angle_atom_site_label_1
_geom_angle_atom_site_label_2
_geom_angle_atom_site_label_3
_geom_angle
Cu(2) Cu(1) O(1) 85.0(2)
Cu(2) Cu(1) O(2) 83.9(2)
Cu(2) Cu(1) O(3) 84.2(2)
Cu(2) Cu(1) O(4) 81.30(10)
Cu(2) Cu(1) N(1) 177.6(2)
O(1) Cu(1) O(2) 88.8(2)
O(1) Cu(1) O(3) 169.2(2)
O(1) Cu(1) O(4) 89.2(2)
O(1) Cu(1) N(1) 96.2(2)
O(2) Cu(1) O(3) 89.6(2)
O(2) Cu(1) O(4) 165.2(2)
O(2) Cu(1) N(1) 98.2(2)
O(3) Cu(1) O(4) 89.7(2)
O(3) Cu(1) N(1) 94.6(2)
O(4) Cu(1) N(1) 96.6(2)
Cu(1) Cu(2) O(5) 81.8(2)
Cu(1) Cu(2) O(6) 83.5(2)
Cu(1) Cu(2) O(7) 83.4(2)
Cu(1) Cu(2) O(8) 85.5(2)
Cu(1) Cu(2) N(2) 175.8(2)
O(5) Cu(2) O(6) 89.3(2)
O(5) Cu(2) O(7) 165.3(2)
O(5) Cu(2) O(8) 89.5(2)
O(5) Cu(2) N(2) 95.6(2)
O(6) Cu(2) O(7) 88.6(2)
O(6) Cu(2) O(8) 169.0(2)
O(6) Cu(2) N(2) 93.2(2)
O(7) Cu(2) O(8) 89.8(2)
O(7) Cu(2) N(2) 99.0(2)
O(8) Cu(2) N(2) 97.8(2)
Cu(1) O(1) C(1) 121.6(5)
Cu(1) O(2) C(8) 122.2(5)
Cu(1) O(3) C(15) 122.5(5)
Cu(1) O(4) C(22) 125.2(5)
Cu(2) O(5) C(1) 125.4(5)
Cu(2) O(6) C(8) 124.6(5)
Cu(2) O(7) C(15) 123.0(5)
Cu(2) O(8) C(22) 121.2(5)
O(1) C(1) O(5) 126.0(7)
O(1) C(1) C(2) 116.5(7)
O(5) C(1) C(2) 117.5(7)
C(1) C(2) C(3) 121.0(7)
C(1) C(2) C(7) 120.6(7)
C(3) C(2) C(7) 118.2(7)
Cl(1) C(3) C(2) 119.4(6)
Cl(1) C(3) C(4) 118.3(7)
O(2) C(8) O(6) 125.5(7)
O(2) C(8) C(9) 115.4(7)
O(6) C(8) C(9) 119.0(7)
C(8) C(9) C(10) 122.2(7)
C(8) C(9) C(14) 118.3(7)
C(10) C(9) C(14) 119.5(7)
Cl(2) C(10) C(9) 122.9(6)
Cl(2) C(10) C(11) 115.1(7)
O(3) C(15) O(7) 126.6(7)
O(3) C(15) C(16) 114.5(7)
O(7) C(15) C(16) 118.8(7)
C(15) C(16) C(17) 120.3(8)
C(15) C(16) C(21) 121.8(7)
C(17) C(16) C(21) 117.8(7)
Cl(3) C(17) C(16) 120.4(6)
Cl(3) C(17) C(18) 117.8(7)
O(4) C(22) O(8) 126.6(7)
O(4) C(22) C(23) 118.7(7)
O(8) C(22) C(23) 114.7(7)
C(22) C(23) C(24) 122.3(7)
C(22) C(23) C(28) 119.4(7)
C(24) C(23) C(28) 118.1(7)
Cl(4) C(24) C(23) 120.3(6)
Cl(4) C(24) C(25) 118.0(7)

loop_
_geom_bond_atom_site_label_1
_geom_bond_atom_site_label_2
_geom_bond_distance
Cu(1) O(1) 1.975(5)
Cu(1) O(2) 1.975(5)
Cu(1) O(3) 1.978(5)
Cu(1) O(4) 1.991(5)
Cu(1) N(1) 2.151(6)
Cu(2) O(5) 1.987(5)
Cu(2) O(6) 1.950(5)
Cu(2) O(7) 1.982(5)
Cu(2) O(8) 1.956(5)
Cu(2) N(2) 2.146(6)
Cl(1) C(3) 1.740(10)
Cl(2) C(10) 1.739(9)
Cl(3) C(17) 1.710(10)
Cl(4) C(24) 1.747(8)
O(1) C(1) 1.260(10)
O(2) C(8) 1.280(9)
O(3) C(15) 1.260(9)
O(4) C(22) 1.230(9)
O(5) C(1) 1.236(9)
O(6) C(8) 1.253(9)
O(7) C(15) 1.260(10)
O(8) C(22) 1.261(9)
C(1) C(2) 1.490(10)
C(8) C(9) 1.500(10)
C(15) C(16) 1.480(10)
C(22) C(23) 1.510(10)
